data_9017846
loop_
_publ_author_name
'Schropfer, L.'

_publ_section_title
;
 Strukturelle untersuchungen an CaSO3*1/2H2O
;
_journal_name_full 'Zeitschrift fur Anorganische und Allgemeine Chemie'
_journal_page_first 1
_journal_page_last 14
_journal_volume 401
_journal_year 1973
_chemical_compound_source Synthetic
_chemical_formula_sum 'Ca2 H2 O7 S2'
_chemical_name_mineral Hannebachite
_space_group_IT_number 60
_space_group_name_Hall '-P 2ac 2b'
_space_group_name_H-M_alt 'P b n a'
_symmetry_space_group_name_H-M 'P b n a'
_cell_angle_alpha 90
_cell_angle_beta 90
_cell_angle_gamma 90
_cell_formula_units_Z 4
_cell_length_a 6.4844
_cell_length_b 9.8123
_cell_length_c 10.6629
_cell_volume 678.447
_database_code_amcsd 0015778
_exptl_crystal_density_diffrn 2.529
_cod_data_source_file inputs/fixed/downloads/20/20557.cif
_cod_data_source_block 20557
_cod_original_formula_sum 'Ca2 S2 O7 H2'
_cod_database_code 9017846

loop_
_space_group_symop_operation_xyz
x,y,z
-x,1/2+y,z
x,1/2-y,-z
1/2+x,y,1/2-z
1/2-x,-y,1/2+z
1/2+x,1/2-y,1/2+z
1/2-x,1/2+y,1/2-z
-x,-y,-z

loop_
_atom_site_aniso_label
_atom_site_aniso_U_11
_atom_site_aniso_U_22
_atom_site_aniso_U_33
_atom_site_aniso_U_12
_atom_site_aniso_U_13
_atom_site_aniso_U_23
Ca 0.00900 0.01180 0.00830 -0.00040 -0.00080 0.00020
S 0.00990 0.00890 0.01350 -0.00100 0.00090 0.00000
O1 0.02700 0.02600 0.01900 -0.00700 0.00900 -0.00700
O2 0.02000 0.01400 0.02700 0.00200 0.00400 0.00600
O3 0.02300 0.01500 0.03100 -0.00200 0.00700 -0.01100
Ow 0.01400 0.02900 0.02700 0.00000 0.00000 -0.00900

loop_
_atom_site_label
_atom_site_fract_x
_atom_site_fract_y
_atom_site_fract_z
_atom_site_type_symbol
_atom_site_attached_hydrogens
Ca 0.51340 0.13180 0.14590 Ca 0
S 0.16910 0.38470 0.12870 S 0
O1 0.36650 0.40080 0.05170 O 0
O2 0.21010 0.26070 0.20990 O 0
O3 0.18110 0.50670 0.21470 O 0
Ow 0.25620 0.25000 0.50000 O 0
H 0.34250 0.29340 0.56260 H 0

loop_
_cod_changelog_entry_id
_cod_changelog_entry_author
_cod_changelog_entry_date
_cod_changelog_entry_text
1
;cod-tools version 3.8.0
Id: cif_guess_AMCSD_atom_types 9581 2023-05-17 12:35:41Z saulius
;
2023-05-18T08:47:16+03:00
;Derived atom types and hydrogen counts
from atom names that follow the AMCSD naming convention
(Wat == water, O-H == hydroxyl).
;

loop_
_cod_related_entry_id
_cod_related_entry_database
_cod_related_entry_code
1 AMCSD 0015778

_cod_duplicate_entry 9009798
